data_4065934
loop_
_publ_author_name
'Lv, Kui'
'Cui, Dongmei'

_publ_section_title
;
 CCC-Pincer Bis(carbene) Lanthanide Dibromides. Catalysis on
 Highlycis-1,4-Selective Polymerization of Isoprene and Active Species
;
_journal_issue 13
_journal_name_full Organometallics
_journal_page_first 2987
_journal_paper_doi 10.1021/om1002039
_journal_volume 29
_journal_year 2010
_chemical_formula_sum 'C36 H41 Br2 N4 Nd O'
_chemical_formula_weight 849.79
_chemical_name_systematic
; 
 ? 
;
_space_group_IT_number 2
_symmetry_cell_setting monoclinic
_symmetry_space_group_name_Hall '-P 1'
_symmetry_space_group_name_H-M 'P -1'
_atom_sites_solution_hydrogens geom
_atom_sites_solution_primary direct
_atom_sites_solution_secondary difmap
_audit_creation_method SHELXL-97
_cell_angle_alpha 96.288(2)
_cell_angle_beta 108.438(2)
_cell_angle_gamma 108.449(2)
_cell_formula_units_Z 2
_cell_length_a 12.7220(16)
_cell_length_b 13.6542(17)
_cell_length_c 16.093(2)
_cell_measurement_temperature 273(2)
_cell_volume 2446.5(5)
_computing_structure_refinement 'SHELXL-97 (Sheldrick, 1997)'
_computing_structure_solution 'SHELXS-97 (Sheldrick, 1990)'
_diffrn_ambient_temperature 273(2)
_diffrn_measured_fraction_theta_full 0.972
_diffrn_measured_fraction_theta_max 0.972
_diffrn_radiation_monochromator graphite
_diffrn_radiation_source 'fine-focus sealed tube'
_diffrn_radiation_type MoK\a
_diffrn_radiation_wavelength 0.71073
_diffrn_reflns_av_R_equivalents 0.0311
_diffrn_reflns_av_sigmaI/netI 0.0837
_diffrn_reflns_limit_h_max 15
_diffrn_reflns_limit_h_min -11
_diffrn_reflns_limit_k_max 13
_diffrn_reflns_limit_k_min -16
_diffrn_reflns_limit_l_max 19
_diffrn_reflns_limit_l_min -19
_diffrn_reflns_number 13620
_diffrn_reflns_theta_full 26.05
_diffrn_reflns_theta_max 26.05
_diffrn_reflns_theta_min 1.82
_exptl_absorpt_coefficient_mu 2.718
_exptl_absorpt_correction_T_max 0.7542
_exptl_absorpt_correction_T_min 0.5862
_exptl_absorpt_correction_type multi-scan
_exptl_crystal_colour yellow
_exptl_crystal_density_diffrn 1.154
_exptl_crystal_density_method 'not measured'
_exptl_crystal_description block
_exptl_crystal_F_000 846
_exptl_crystal_size_max 0.22
_exptl_crystal_size_mid 0.13
_exptl_crystal_size_min 0.11
_refine_diff_density_max 3.583
_refine_diff_density_min -1.738
_refine_diff_density_rms 0.287
_refine_ls_extinction_method none
_refine_ls_goodness_of_fit_ref 1.192
_refine_ls_hydrogen_treatment constr
_refine_ls_matrix_type full
_refine_ls_number_parameters 403
_refine_ls_number_reflns 9396
_refine_ls_number_restraints 7
_refine_ls_restrained_S_all 1.191
_refine_ls_R_factor_all 0.1330
_refine_ls_R_factor_gt 0.0939
_refine_ls_shift/su_max 0.037
_refine_ls_shift/su_mean 0.004
_refine_ls_structure_factor_coef Fsqd
_refine_ls_weighting_details 'calc w=1/[\s^2^(Fo^2^)+(0.2000P)^2^+0.0000P] where P=(Fo^2^+2Fc^2^)/3'
_refine_ls_weighting_scheme calc
_refine_ls_wR_factor_gt 0.3044
_refine_ls_wR_factor_ref 0.3339
_reflns_number_gt 6325
_reflns_number_total 9396
_reflns_threshold_expression >2sigma(I)
_cod_data_source_file om1002039_si_001.cif
_cod_data_source_block complex_4
_cod_original_cell_volume 2446.6(5)
_cod_original_sg_symbol_H-M P-1
_cod_database_code 4065934

loop_
_symmetry_equiv_pos_as_xyz
'x, y, z'
'-x, -y, -z'

loop_
_atom_site_label
_atom_site_type_symbol
_atom_site_fract_x
_atom_site_fract_y
_atom_site_fract_z
_atom_site_U_iso_or_equiv
_atom_site_adp_type
_atom_site_occupancy
_atom_site_symmetry_multiplicity
_atom_site_calc_flag
_atom_site_refinement_flags
C1 C -0.0674(14) -0.2752(11) 0.2058(10) 0.059(4) Uani 1 1 d .
H1 H -0.0840 -0.3478 0.1952 0.071 Uiso 1 1 calc R
C2 C -0.0344(12) -0.2179(10) 0.1487(10) 0.053(3) Uani 1 1 d .
H2 H -0.0318 -0.2518 0.0964 0.064 Uiso 1 1 calc R
C3 C -0.0041(11) -0.1081(10) 0.1676(8) 0.042(3) Uani 1 1 d .
C4 C 0.0271(11) -0.0503(10) 0.0970(8) 0.045(3) Uani 1 1 d .
H4A H 0.0218 -0.1019 0.0479 0.054 Uiso 1 1 calc R
H4B H -0.0320 -0.0197 0.0727 0.054 Uiso 1 1 calc R
C5 C 0.2366(12) 0.0370(12) 0.1027(9) 0.057(4) Uani 1 1 d .
H5 H 0.2353 -0.0176 0.0619 0.069 Uiso 1 1 calc R
C6 C 0.3266(12) 0.1307(11) 0.1430(9) 0.051(3) Uani 1 1 d .
H6 H 0.3989 0.1555 0.1350 0.061 Uiso 1 1 calc R
C7 C 0.1778(10) 0.1238(9) 0.1906(8) 0.039(3) Uani 1 1 d .
C8 C 0.3510(10) 0.2953(10) 0.2424(8) 0.042(3) Uani 1 1 d .
C9 C 0.3163(11) 0.3653(11) 0.1969(9) 0.049(3) Uani 1 1 d .
C10 C 0.3763(12) 0.4724(11) 0.2391(11) 0.060(4) Uani 1 1 d .
H10 H 0.3553 0.5215 0.2085 0.072 Uiso 1 1 calc R
C11 C 0.4643(15) 0.5098(13) 0.3232(13) 0.079(5) Uani 1 1 d .
C12 C 0.4994(14) 0.4334(13) 0.3682(10) 0.068(4) Uani 1 1 d .
H12 H 0.5611 0.4561 0.4243 0.082 Uiso 1 1 calc R
C13 C 0.4397(12) 0.3235(13) 0.3269(10) 0.062(4) Uani 1 1 d .
C14 C 0.4816(14) 0.2474(14) 0.3754(10) 0.070(4) Uani 1 1 d .
H14A H 0.5632 0.2832 0.4159 0.104 Uiso 1 1 calc R
H14B H 0.4759 0.1894 0.3324 0.104 Uiso 1 1 calc R
H14C H 0.4328 0.2207 0.4089 0.104 Uiso 1 1 calc R
C15 C 0.2208(12) 0.3306(11) 0.1059(9) 0.055(3) Uani 1 1 d .
H15A H 0.2313 0.2770 0.0692 0.082 Uiso 1 1 calc R
H15B H 0.2250 0.3903 0.0788 0.082 Uiso 1 1 calc R
H15C H 0.1443 0.3022 0.1110 0.082 Uiso 1 1 calc R
C16 C 0.5374(18) 0.6279(15) 0.3722(15) 0.118(9) Uani 1 1 d .
H16A H 0.4843 0.6653 0.3688 0.178 Uiso 1 1 calc R
H16B H 0.5920 0.6588 0.3439 0.178 Uiso 1 1 calc R
H16C H 0.5815 0.6328 0.4341 0.178 Uiso 1 1 calc R
C17 C -0.0759(12) -0.2199(11) 0.2840(9) 0.056(4) Uani 1 1 d .
H17 H -0.0985 -0.2566 0.3248 0.067 Uiso 1 1 calc R
C18 C -0.0511(11) -0.1158(9) 0.2968(7) 0.039(3) Uani 1 1 d .
C19 C -0.0609(12) -0.0658(11) 0.3826(8) 0.048(3) Uani 1 1 d .
H19A H -0.0848 -0.1207 0.4137 0.057 Uiso 1 1 calc R
H19B H 0.0171 -0.0146 0.4220 0.057 Uiso 1 1 calc R
C20 C -0.2517(13) -0.0447(13) 0.3845(10) 0.063(4) Uani 1 1 d .
H20 H -0.2788 -0.1028 0.4080 0.075 Uiso 1 1 calc R
C21 C -0.3034(14) 0.0252(13) 0.3621(11) 0.065(4) Uani 1 1 d .
H21 H -0.3747 0.0247 0.3663 0.078 Uiso 1 1 calc R
C22 C -0.1336(10) 0.0742(10) 0.3343(8) 0.043(3) Uani 1 1 d .
C23 C -0.2486(13) 0.1930(10) 0.3099(11) 0.058(4) Uani 1 1 d .
C24 C -0.1825(16) 0.2858(14) 0.3761(13) 0.079(5) Uani 1 1 d .
C25 C -0.202(2) 0.3808(16) 0.3534(18) 0.101(6) Uani 1 1 d U
H25 H -0.1609 0.4459 0.3950 0.121 Uiso 1 1 calc R
C26 C -0.2814(18) 0.3736(17) 0.2713(19) 0.099(7) Uani 1 1 d U
C27 C -0.3401(15) 0.2770(13) 0.2001(19) 0.106(8) Uani 1 1 d .
H27 H -0.3842 0.2765 0.1415 0.128 Uiso 1 1 calc R
C28 C -0.3273(12) 0.1869(12) 0.2233(11) 0.058(4) Uani 1 1 d .
C29 C -0.3911(14) 0.0873(15) 0.1603(13) 0.080(5) Uani 1 1 d .
H29A H -0.4424 0.0961 0.1058 0.119 Uiso 1 1 calc R
H29B H -0.4383 0.0385 0.1852 0.119 Uiso 1 1 calc R
H29C H -0.3357 0.0600 0.1474 0.119 Uiso 1 1 calc R
C30 C -0.0951(19) 0.2929(14) 0.4655(13) 0.092(6) Uani 1 1 d .
H30A H -0.0283 0.2800 0.4581 0.138 Uiso 1 1 calc R
H30B H -0.1326 0.2408 0.4932 0.138 Uiso 1 1 calc R
H30C H -0.0679 0.3625 0.5031 0.138 Uiso 1 1 calc R
C31 C -0.299(3) 0.4734(16) 0.249(2) 0.159(14) Uani 1 1 d .
H31A H -0.2623 0.4946 0.2063 0.239 Uiso 1 1 calc R
H31B H -0.2619 0.5290 0.3026 0.239 Uiso 1 1 calc R
H31C H -0.3823 0.4599 0.2229 0.239 Uiso 1 1 calc R
C32 C 0.0318(16) 0.4127(12) 0.2574(11) 0.073(4) Uani 1 1 d .
H32A H -0.0542 0.3789 0.2382 0.088 Uiso 1 1 calc R
H32B H 0.0527 0.4169 0.2045 0.088 Uiso 1 1 calc R
C33 C 0.0772(18) 0.5214(12) 0.3183(14) 0.088(6) Uani 1 1 d .
H33A H 0.0307 0.5231 0.3556 0.106 Uiso 1 1 calc R
H33B H 0.0750 0.5751 0.2837 0.106 Uiso 1 1 calc R
C34 C 0.2063(17) 0.5375(12) 0.3755(13) 0.086(6) Uani 1 1 d .
H34A H 0.2597 0.5627 0.3442 0.103 Uiso 1 1 calc R
H34B H 0.2348 0.5871 0.4330 0.103 Uiso 1 1 calc R
C35 C 0.1944(16) 0.4306(13) 0.3869(11) 0.077(5) Uani 1 1 d .
H35A H 0.2658 0.4182 0.3879 0.093 Uiso 1 1 calc R
H35B H 0.1851 0.4229 0.4437 0.093 Uiso 1 1 calc R
C36 C -0.0149(10) -0.0522(10) 0.2411(7) 0.040(3) Uani 1 1 d .
Nd1 Nd 0.03719(6) 0.15258(5) 0.27320(4) 0.0377(3) Uani 1 1 d .
O1 O 0.0923(9) 0.3548(7) 0.3139(7) 0.058(2) Uani 1 1 d .
Br1 Br -0.11418(16) 0.16519(15) 0.10680(11) 0.0760(5) Uani 1 1 d .
Br2 Br 0.20455(18) 0.19584(17) 0.44818(12) 0.0918(7) Uani 1 1 d .
N1 N 0.1487(8) 0.0361(7) 0.1319(6) 0.038(2) Uani 1 1 d .
N2 N 0.2888(8) 0.1816(8) 0.1980(6) 0.040(2) Uani 1 1 d .
N3 N -0.1484(9) -0.0113(8) 0.3649(6) 0.045(2) Uani 1 1 d .
N4 N -0.2303(9) 0.0978(9) 0.3317(7) 0.047(3) Uani 1 1 d .

loop_
_atom_site_aniso_label
_atom_site_aniso_U_11
_atom_site_aniso_U_22
_atom_site_aniso_U_33
_atom_site_aniso_U_23
_atom_site_aniso_U_13
_atom_site_aniso_U_12
C1 0.078(10) 0.040(7) 0.066(9) 0.016(6) 0.036(8) 0.019(7)
C2 0.065(9) 0.038(7) 0.061(8) 0.004(6) 0.034(7) 0.018(6)
C3 0.041(7) 0.045(7) 0.042(6) 0.013(5) 0.017(5) 0.015(5)
C4 0.050(7) 0.046(7) 0.034(6) -0.006(5) 0.020(6) 0.010(6)
C5 0.058(8) 0.067(9) 0.058(8) 0.004(7) 0.041(7) 0.022(7)
C6 0.042(7) 0.053(8) 0.058(8) 0.005(6) 0.023(6) 0.016(6)
C7 0.037(6) 0.042(7) 0.040(6) 0.012(5) 0.015(5) 0.015(5)
C8 0.034(6) 0.047(7) 0.043(7) 0.002(5) 0.020(5) 0.009(5)
C9 0.036(7) 0.052(8) 0.055(8) 0.007(6) 0.022(6) 0.010(6)
C10 0.046(8) 0.043(8) 0.077(10) 0.001(7) 0.015(7) 0.011(6)
C11 0.057(10) 0.058(10) 0.096(13) -0.010(9) 0.026(9) -0.001(8)
C12 0.065(10) 0.073(11) 0.051(8) -0.006(8) 0.016(7) 0.019(8)
C13 0.035(7) 0.076(10) 0.053(8) 0.001(7) 0.009(6) 0.006(7)
C14 0.058(9) 0.088(12) 0.054(9) 0.024(8) 0.010(7) 0.025(8)
C15 0.055(8) 0.048(8) 0.055(8) 0.009(6) 0.015(7) 0.018(6)
C16 0.087(14) 0.080(13) 0.142(19) -0.056(13) 0.034(13) 0.008(11)
C17 0.059(8) 0.056(9) 0.058(8) 0.027(7) 0.030(7) 0.015(7)
C18 0.045(7) 0.044(7) 0.033(6) 0.018(5) 0.017(5) 0.019(5)
C19 0.054(8) 0.062(8) 0.036(6) 0.022(6) 0.022(6) 0.024(6)
C20 0.057(9) 0.072(10) 0.068(10) 0.017(8) 0.042(8) 0.018(8)
C21 0.060(9) 0.076(10) 0.079(10) 0.021(8) 0.050(8) 0.024(8)
C22 0.038(6) 0.051(7) 0.040(6) -0.001(5) 0.021(5) 0.016(5)
C23 0.052(8) 0.042(7) 0.090(11) 0.004(7) 0.044(8) 0.015(6)
C24 0.076(11) 0.076(12) 0.093(13) 0.004(10) 0.056(11) 0.021(9)
C25 0.097(14) 0.064(11) 0.163(19) 0.009(13) 0.085(13) 0.027(11)
C26 0.076(12) 0.080(12) 0.20(2) 0.059(15) 0.090(13) 0.049(11)
C27 0.054(10) 0.050(10) 0.23(3) 0.046(13) 0.064(14) 0.025(8)
C28 0.035(7) 0.059(9) 0.078(10) 0.011(8) 0.025(7) 0.015(6)
C29 0.046(9) 0.102(14) 0.101(13) 0.045(11) 0.027(9) 0.034(9)
C30 0.127(17) 0.074(12) 0.085(13) -0.002(10) 0.063(13) 0.032(12)
C31 0.21(3) 0.076(14) 0.33(4) 0.12(2) 0.21(3) 0.087(17)
C32 0.075(11) 0.059(9) 0.076(11) 0.009(8) 0.016(9) 0.028(8)
C33 0.106(15) 0.041(9) 0.125(16) 0.011(9) 0.052(13) 0.029(9)
C34 0.088(13) 0.041(9) 0.107(14) -0.015(9) 0.033(11) 0.010(8)
C35 0.078(11) 0.068(10) 0.059(10) -0.017(8) 0.008(8) 0.021(9)
C36 0.037(6) 0.051(7) 0.035(6) 0.007(5) 0.015(5) 0.019(5)
Nd1 0.0410(4) 0.0409(4) 0.0316(4) 0.0038(2) 0.0176(3) 0.0134(3)
O1 0.064(6) 0.036(5) 0.068(6) 0.004(4) 0.017(5) 0.020(4)
Br1 0.0778(11) 0.0939(13) 0.0503(9) 0.0014(8) 0.0128(8) 0.0404(10)
Br2 0.0812(12) 0.1042(15) 0.0587(10) 0.0279(10) 0.0083(9) 0.0092(11)
N1 0.035(5) 0.042(5) 0.034(5) 0.002(4) 0.015(4) 0.013(4)
N2 0.036(5) 0.048(6) 0.039(5) 0.005(4) 0.016(4) 0.017(5)
N3 0.051(6) 0.046(6) 0.039(5) 0.013(5) 0.022(5) 0.014(5)
N4 0.038(6) 0.052(6) 0.053(6) 0.004(5) 0.023(5) 0.013(5)

loop_
_atom_type_symbol
_atom_type_description
_atom_type_scat_dispersion_real
_atom_type_scat_dispersion_imag
_atom_type_scat_source
C C 0.0033 0.0016 'International Tables Vol C Tables 4.2.6.8 and 6.1.1.4'
H H 0.0000 0.0000 'International Tables Vol C Tables 4.2.6.8 and 6.1.1.4'
N N 0.0061 0.0033 'International Tables Vol C Tables 4.2.6.8 and 6.1.1.4'
O O 0.0106 0.0060 'International Tables Vol C Tables 4.2.6.8 and 6.1.1.4'
Br Br -0.2901 2.4595 'International Tables Vol C Tables 4.2.6.8 and 6.1.1.4'
Nd Nd -0.1943 3.0179 'International Tables Vol C Tables 4.2.6.8 and 6.1.1.4'

loop_
_geom_angle_atom_site_label_1
_geom_angle_atom_site_label_2
_geom_angle_atom_site_label_3
_geom_angle
C2 C1 C17 117.9(12)
C1 C2 C3 120.4(12)
C2 C3 C36 123.2(11)
C2 C3 C4 116.8(11)
C36 C3 C4 119.5(11)
N1 C4 C3 114.5(9)
N1 C5 C6 107.6(12)
C5 C6 N2 104.7(11)
N1 C7 N2 103.9(10)
N1 C7 Nd1 122.6(8)
N2 C7 Nd1 133.4(8)
C9 C8 C13 124.7(13)
C9 C8 N2 117.3(11)
C13 C8 N2 118.0(12)
C8 C9 C10 116.8(13)
C8 C9 C15 122.5(12)
C10 C9 C15 120.7(13)
C11 C10 C9 123.7(15)
C10 C11 C12 117.6(14)
C10 C11 C16 126.2(19)
C12 C11 C16 116.1(17)
C13 C12 C11 119.9(14)
C8 C13 C12 117.1(15)
C8 C13 C14 124.9(14)
C12 C13 C14 117.9(14)
C18 C17 C1 119.2(11)
C17 C18 C36 125.5(11)
C17 C18 C19 114.5(10)
C36 C18 C19 120.0(11)
N3 C19 C18 113.4(9)
C21 C20 N3 104.9(13)
C20 C21 N4 106.8(12)
N3 C22 N4 104.3(10)
N3 C22 Nd1 122.8(8)
N4 C22 Nd1 132.3(9)
C24 C23 C28 124.3(16)
C24 C23 N4 116.4(16)
C28 C23 N4 119.3(12)
C23 C24 C30 124.1(18)
C23 C24 C25 116(2)
C30 C24 C25 120.0(18)
C26 C25 C24 120(2)
C25 C26 C27 123.0(19)
C25 C26 C31 119(2)
C27 C26 C31 118(2)
C28 C27 C26 117(2)
C27 C28 C23 119.9(16)
C27 C28 C29 120.4(18)
C23 C28 C29 119.7(14)
O1 C32 C33 103.7(13)
C32 C33 C34 102.8(14)
C35 C34 C33 101.9(13)
O1 C35 C34 109.4(15)
C18 C36 C3 113.5(11)
C18 C36 Nd1 123.6(8)
C3 C36 Nd1 122.8(8)
O1 Nd1 C36 177.0(3)
O1 Nd1 C22 104.4(3)
C36 Nd1 C22 74.3(4)
O1 Nd1 C7 105.6(3)
C36 Nd1 C7 75.8(3)
C22 Nd1 C7 150.1(4)
O1 Nd1 Br2 81.9(2)
C36 Nd1 Br2 95.3(3)
C22 Nd1 Br2 88.6(3)
C7 Nd1 Br2 95.7(3)
O1 Nd1 Br1 83.6(2)
C36 Nd1 Br1 99.2(3)
C22 Nd1 Br1 95.7(3)
C7 Nd1 Br1 87.5(3)
Br2 Nd1 Br1 165.51(7)
C35 O1 C32 108.4(11)
C35 O1 Nd1 126.8(9)
C32 O1 Nd1 124.3(8)
C7 N1 C5 112.0(10)
C7 N1 C4 122.9(9)
C5 N1 C4 124.9(10)
C7 N2 C6 111.8(10)
C7 N2 C8 124.0(10)
C6 N2 C8 122.6(10)
C22 N3 C20 113.0(12)
C22 N3 C19 124.0(10)
C20 N3 C19 122.9(11)
C22 N4 C21 110.9(12)
C22 N4 C23 125.0(10)
C21 N4 C23 123.8(11)

loop_
_geom_bond_atom_site_label_1
_geom_bond_atom_site_label_2
_geom_bond_distance
C1 C2 1.352(18)
C1 C17 1.448(19)
C2 C3 1.396(17)
C3 C36 1.403(16)
C3 C4 1.535(16)
C4 N1 1.499(14)
C5 N1 1.341(15)
C5 C6 1.338(18)
C6 N2 1.358(15)
C7 N1 1.309(14)
C7 N2 1.342(14)
C7 Nd1 2.638(11)
C8 C9 1.363(19)
C8 C13 1.382(18)
C8 N2 1.473(15)
C9 C10 1.390(18)
C9 C15 1.485(19)
C10 C11 1.37(2)
C11 C12 1.44(2)
C11 C16 1.55(2)
C12 C13 1.42(2)
C13 C14 1.50(2)
C17 C18 1.331(18)
C18 C36 1.397(15)
C18 C19 1.531(16)
C19 N3 1.497(16)
C20 C21 1.34(2)
C20 N3 1.396(16)
C21 N4 1.378(17)
C22 N3 1.300(16)
C22 N4 1.356(15)
C22 Nd1 2.635(11)
C23 C24 1.38(2)
C23 C28 1.41(2)
C23 N4 1.452(18)
C24 C30 1.49(3)
C24 C25 1.46(3)
C25 C26 1.36(3)
C26 C27 1.45(3)
C26 C31 1.51(3)
C27 C28 1.37(2)
C28 C29 1.42(2)
C32 O1 1.464(18)
C32 C33 1.51(2)
C33 C34 1.54(3)
C34 C35 1.46(2)
C35 O1 1.434(17)
C36 Nd1 2.611(12)
Nd1 O1 2.576(9)
Nd1 Br2 2.8034(19)
Nd1 Br1 2.8210(18)
